data_4084129
loop_
_publ_author_name
'Enders, Mirja'
'G\"orling, Benjamin'
'Braun, Alexander B.'
'Seltenreich, Judith E.'
'Reichenbach, Linus F.'
'Rissanen, Kari'
'Nieger, Martin'
'Luy, Burkhard'
'Schepers, Ute'
'Br\"ase, Stefan'

_publ_section_title
;
 Cytotoxicity and NMR Studies of Platinum Complexes with Cyclooctadiene
 Ligands
;
_journal_issue 15
_journal_name_full Organometallics
_journal_page_first 4027
_journal_paper_doi 10.1021/om500540x
_journal_volume 33
_journal_year 2014
_chemical_formula_moiety 'C10 H16 I2 Pt'
_chemical_formula_sum 'C10 H16 I2 Pt'
_chemical_formula_weight 585.12
_chemical_name_systematic
; 
 eta4-(1-Ethyl1,5-cycoloctadienyl)-diiodoplatinium(II)
;
_space_group_IT_number 14
_symmetry_cell_setting monoclinic
_symmetry_space_group_name_Hall '-P 2yn'
_symmetry_space_group_name_H-M 'P 1 21/n 1'
_atom_sites_solution_hydrogens geom
_atom_sites_solution_primary direct
_atom_sites_solution_secondary difmap
_audit_creation_method SHELXL-97
_cell_angle_alpha 90.00
_cell_angle_beta 106.508(6)
_cell_angle_gamma 90.00
_cell_formula_units_Z 4
_cell_length_a 7.6800(4)
_cell_length_b 20.7489(10)
_cell_length_c 8.2684(8)
_cell_measurement_reflns_used 193
_cell_measurement_temperature 123(2)
_cell_measurement_theta_max 25.0
_cell_measurement_theta_min 2.5
_cell_volume 1263.27(16)
_computing_cell_refinement EVALCCD
_computing_data_collection Collect
_computing_data_reduction EVALCCD
_computing_molecular_graphics XP
_computing_publication_material 'SHELXL-97 (Sheldrick, 1997)'
_computing_structure_refinement 'SHELXL-97 (Sheldrick, 1997)'
_computing_structure_solution 'SHELXS-97 (Sheldrick, 1990)'
_diffrn_ambient_temperature 123(2)
_diffrn_measured_fraction_theta_full 0.999
_diffrn_measured_fraction_theta_max 0.999
_diffrn_measurement_device_type 'Bruker-Nonius KappaCCD'
_diffrn_measurement_method 'rotation in phi and omega, 1 deg.'
_diffrn_radiation_monochromator graphite
_diffrn_radiation_source 'fine-focus sealed tube'
_diffrn_radiation_type MoK\a
_diffrn_radiation_wavelength 0.71073
_diffrn_reflns_av_R_equivalents 0.0382
_diffrn_reflns_av_sigmaI/netI 0.0179
_diffrn_reflns_limit_h_max 9
_diffrn_reflns_limit_h_min -9
_diffrn_reflns_limit_k_max 26
_diffrn_reflns_limit_k_min -26
_diffrn_reflns_limit_l_max 10
_diffrn_reflns_limit_l_min -10
_diffrn_reflns_number 26937
_diffrn_reflns_theta_full 27.48
_diffrn_reflns_theta_max 27.48
_diffrn_reflns_theta_min 3.20
_exptl_absorpt_coefficient_mu 15.954
_exptl_absorpt_correction_T_max 0.4305
_exptl_absorpt_correction_T_min 0.2576
_exptl_absorpt_correction_type multi-scan
_exptl_absorpt_process_details 'SADABS (Sheldrick, 2008)'
_exptl_crystal_colour orange
_exptl_crystal_density_diffrn 3.076
_exptl_crystal_density_meas ?
_exptl_crystal_density_method 'not measured'
_exptl_crystal_description rods
_exptl_crystal_F_000 1040
_exptl_crystal_size_max 0.20
_exptl_crystal_size_mid 0.06
_exptl_crystal_size_min 0.06
_refine_diff_density_max 1.772
_refine_diff_density_min -1.043
_refine_diff_density_rms 0.147
_refine_ls_extinction_coef 0.00078(7)
_refine_ls_extinction_expression Fc^*^=kFc[1+0.001xFc^2^\l^3^/sin(2\q)]^-1/4^
_refine_ls_extinction_method SHELXL
_refine_ls_goodness_of_fit_ref 1.184
_refine_ls_hydrogen_treatment constr
_refine_ls_matrix_type full
_refine_ls_number_parameters 119
_refine_ls_number_reflns 2893
_refine_ls_number_restraints 0
_refine_ls_restrained_S_all 1.184
_refine_ls_R_factor_all 0.0222
_refine_ls_R_factor_gt 0.0207
_refine_ls_shift/su_max 0.002
_refine_ls_shift/su_mean 0.000
_refine_ls_structure_factor_coef Fsqd
_refine_ls_weighting_details 'calc w=1/[\s^2^(Fo^2^)+(0.0134P)^2^+5.6857P] where P=(Fo^2^+2Fc^2^)/3'
_refine_ls_weighting_scheme calc
_refine_ls_wR_factor_gt 0.0464
_refine_ls_wR_factor_ref 0.0469
_reflns_number_gt 2782
_reflns_number_total 2893
_reflns_threshold_expression >2sigma(I)
_cod_data_source_file om500540x_si_002.cif
_cod_data_source_block sb282_hy_compound_4c
_cod_depositor_comments
;Adding full bibliography for 4084128--4084132.cif.

The following automatic conversions were performed:

'_exptl_crystal_density_meas' value 'none' was changed to '?' - the
value is perceived as not measured.

Automatic conversion script
Id: cif_fix_values 3008 2015-01-20 13:52:24Z robertas 
;
_cod_original_cell_volume 1263.27(15)
_cod_original_sg_symbol_H-M 'P 21/n'
_cod_database_code 4084129

loop_
_symmetry_equiv_pos_as_xyz
'x, y, z'
'-x+1/2, y+1/2, -z+1/2'
'-x, -y, -z'
'x-1/2, -y-1/2, z-1/2'

loop_
_atom_site_label
_atom_site_type_symbol
_atom_site_fract_x
_atom_site_fract_y
_atom_site_fract_z
_atom_site_U_iso_or_equiv
_atom_site_adp_type
_atom_site_occupancy
_atom_site_symmetry_multiplicity
_atom_site_calc_flag
_atom_site_refinement_flags
Pt1 Pt 0.31072(2) 0.387919(8) 0.47010(2) 0.01528(6) Uani 1 1 d .
I1 I 0.54018(4) 0.361770(16) 0.29788(4) 0.02674(9) Uani 1 1 d .
I2 I 0.09308(4) 0.440055(15) 0.19921(4) 0.02386(8) Uani 1 1 d .
C1 C 0.4146(6) 0.3179(2) 0.6850(5) 0.0206(9) Uani 1 1 d .
C2 C 0.5252(6) 0.3717(2) 0.7032(6) 0.0212(9) Uani 1 1 d .
H2 H 0.6100 0.3728 0.6391 0.025 Uiso 1 1 calc R
C3 C 0.5233(7) 0.4292(2) 0.8164(6) 0.0263(10) Uani 1 1 d .
H3A H 0.5856 0.4169 0.9343 0.032 Uiso 1 1 calc R
H3B H 0.5940 0.4646 0.7850 0.032 Uiso 1 1 calc R
C4 C 0.3359(7) 0.4544(2) 0.8085(6) 0.0266(10) Uani 1 1 d .
H4A H 0.2903 0.4312 0.8929 0.032 Uiso 1 1 calc R
H4B H 0.3453 0.5006 0.8391 0.032 Uiso 1 1 calc R
C5 C 0.2006(7) 0.4466(2) 0.6366(6) 0.0236(10) Uani 1 1 d .
H5 H 0.1916 0.4807 0.5578 0.028 Uiso 1 1 calc R
C6 C 0.0889(7) 0.3937(2) 0.5851(6) 0.0252(10) Uani 1 1 d .
H6 H 0.0075 0.3946 0.4745 0.030 Uiso 1 1 calc R
C7 C 0.0867(7) 0.3350(3) 0.6907(7) 0.0332(12) Uani 1 1 d .
H7A H 0.0201 0.3001 0.6170 0.040 Uiso 1 1 calc R
H7B H 0.0200 0.3452 0.7739 0.040 Uiso 1 1 calc R
C8 C 0.2763(7) 0.3110(2) 0.7843(6) 0.0262(10) Uani 1 1 d .
H8A H 0.3202 0.3353 0.8913 0.031 Uiso 1 1 calc R
H8B H 0.2683 0.2650 0.8132 0.031 Uiso 1 1 calc R
C9 C 0.4706(7) 0.2547(2) 0.6241(6) 0.0263(10) Uani 1 1 d .
H9A H 0.5203 0.2265 0.7231 0.032 Uiso 1 1 calc R
H9B H 0.5697 0.2631 0.5721 0.032 Uiso 1 1 calc R
C10 C 0.3205(8) 0.2186(2) 0.4980(6) 0.0317(12) Uani 1 1 d .
H10A H 0.3692 0.1786 0.4652 0.048 Uiso 1 1 calc R
H10B H 0.2718 0.2455 0.3979 0.048 Uiso 1 1 calc R
H10C H 0.2233 0.2084 0.5492 0.048 Uiso 1 1 calc R

loop_
_atom_site_aniso_label
_atom_site_aniso_U_11
_atom_site_aniso_U_22
_atom_site_aniso_U_33
_atom_site_aniso_U_23
_atom_site_aniso_U_13
_atom_site_aniso_U_12
Pt1 0.02009(10) 0.01277(9) 0.01354(9) 0.00027(6) 0.00569(6) 0.00041(6)
I1 0.03149(17) 0.03061(18) 0.02204(15) 0.00283(12) 0.01395(13) 0.00990(13)
I2 0.02527(16) 0.02493(16) 0.01940(15) 0.00415(11) 0.00313(11) 0.00347(12)
C1 0.026(2) 0.018(2) 0.014(2) 0.0027(16) -0.0006(17) 0.0012(18)
C2 0.025(2) 0.021(2) 0.017(2) 0.0004(17) 0.0033(17) 0.0008(18)
C3 0.033(3) 0.023(2) 0.020(2) -0.0042(18) 0.0025(19) -0.009(2)
C4 0.039(3) 0.021(2) 0.019(2) -0.0063(18) 0.008(2) 0.001(2)
C5 0.031(3) 0.021(2) 0.023(2) -0.0007(18) 0.0140(19) 0.0039(19)
C6 0.024(2) 0.035(3) 0.020(2) -0.0016(19) 0.0123(19) 0.001(2)
C7 0.033(3) 0.036(3) 0.035(3) 0.009(2) 0.017(2) -0.008(2)
C8 0.035(3) 0.023(2) 0.020(2) 0.0043(19) 0.009(2) -0.009(2)
C9 0.033(3) 0.017(2) 0.023(2) 0.0047(18) -0.001(2) 0.0037(19)
C10 0.046(3) 0.019(2) 0.026(3) 0.0001(19) 0.003(2) 0.001(2)

loop_
_atom_type_symbol
_atom_type_description
_atom_type_scat_dispersion_real
_atom_type_scat_dispersion_imag
_atom_type_scat_source
C C 0.0033 0.0016 'International Tables Vol C Tables 4.2.6.8 and 6.1.1.4'
H H 0.0000 0.0000 'International Tables Vol C Tables 4.2.6.8 and 6.1.1.4'
I I -0.4742 1.8119 'International Tables Vol C Tables 4.2.6.8 and 6.1.1.4'
Pt Pt -1.7033 8.3905 'International Tables Vol C Tables 4.2.6.8 and 6.1.1.4'

loop_
_geom_angle_atom_site_label_1
_geom_angle_atom_site_label_2
_geom_angle_atom_site_label_3
_geom_angle
C2 Pt1 C6 96.36(19)
C2 Pt1 C5 81.88(18)
C6 Pt1 C5 37.03(19)
C2 Pt1 C1 36.34(17)
C6 Pt1 C1 80.63(18)
C5 Pt1 C1 88.64(17)
C2 Pt1 I2 163.74(12)
C6 Pt1 I2 87.84(14)
C5 Pt1 I2 92.38(13)
C1 Pt1 I2 159.41(12)
C2 Pt1 I1 89.58(13)
C6 Pt1 I1 168.54(13)
C5 Pt1 I1 154.27(13)
C1 Pt1 I1 98.78(12)
I2 Pt1 I1 89.146(12)
C2 C1 C9 120.9(4)
C2 C1 C8 121.1(4)
C9 C1 C8 114.0(4)
C2 C1 Pt1 68.6(3)
C9 C1 Pt1 111.5(3)
C8 C1 Pt1 109.9(3)
C1 C2 C3 126.0(4)
C1 C2 Pt1 75.0(3)
C3 C2 Pt1 106.7(3)
C1 C2 H2 117.0
C3 C2 H2 117.0
Pt1 C2 H2 88.2
C4 C3 C2 114.8(4)
C4 C3 H3A 108.6
C2 C3 H3A 108.6
C4 C3 H3B 108.6
C2 C3 H3B 108.6
H3A C3 H3B 107.5
C5 C4 C3 113.2(4)
C5 C4 H4A 108.9
C3 C4 H4A 108.9
C5 C4 H4B 108.9
C3 C4 H4B 108.9
H4A C4 H4B 107.7
C6 C5 C4 125.0(5)
C6 C5 Pt1 71.4(3)
C4 C5 Pt1 111.5(3)
C6 C5 H5 117.5
C4 C5 H5 117.5
Pt1 C5 H5 87.1
C5 C6 C7 125.0(5)
C5 C6 Pt1 71.6(3)
C7 C6 Pt1 110.4(3)
C5 C6 H6 117.5
C7 C6 H6 117.5
Pt1 C6 H6 87.9
C6 C7 C8 113.1(4)
C6 C7 H7A 109.0
C8 C7 H7A 109.0
C6 C7 H7B 109.0
C8 C7 H7B 109.0
H7A C7 H7B 107.8
C1 C8 C7 114.0(4)
C1 C8 H8A 108.7
C7 C8 H8A 108.7
C1 C8 H8B 108.7
C7 C8 H8B 108.7
H8A C8 H8B 107.6
C1 C9 C10 115.2(4)
C1 C9 H9A 108.5
C10 C9 H9A 108.5
C1 C9 H9B 108.5
C10 C9 H9B 108.5
H9A C9 H9B 107.5
C9 C10 H10A 109.5
C9 C10 H10B 109.5
H10A C10 H10B 109.5
C9 C10 H10C 109.5
H10A C10 H10C 109.5
H10B C10 H10C 109.5

loop_
_geom_bond_atom_site_label_1
_geom_bond_atom_site_label_2
_geom_bond_distance
Pt1 C2 2.176(4)
Pt1 C6 2.177(5)
Pt1 C5 2.180(4)
Pt1 C1 2.258(4)
Pt1 I2 2.6179(4)
Pt1 I1 2.6180(4)
C1 C2 1.385(7)
C1 C9 1.511(7)
C1 C8 1.523(7)
C2 C3 1.518(6)
C2 H2 0.9500
C3 C4 1.515(7)
C3 H3A 0.9900
C3 H3B 0.9900
C4 C5 1.512(7)
C4 H4A 0.9900
C4 H4B 0.9900
C5 C6 1.384(7)
C5 H5 0.9500
C6 C7 1.501(7)
C6 H6 0.9500
C7 C8 1.525(8)
C7 H7A 0.9900
C7 H7B 0.9900
C8 H8A 0.9900
C8 H8B 0.9900
C9 C10 1.515(7)
C9 H9A 0.9900
C9 H9B 0.9900
C10 H10A 0.9800
C10 H10B 0.9800
C10 H10C 0.9800

loop_
_geom_hbond_atom_site_label_D
_geom_hbond_atom_site_label_H
_geom_hbond_atom_site_label_A
_geom_hbond_distance_DH
_geom_hbond_distance_HA
_geom_hbond_distance_DA
_geom_hbond_angle_DHA
C9 H9B I1 0.99 3.01 3.649(5) 123.0

loop_
_geom_torsion_atom_site_label_1
_geom_torsion_atom_site_label_2
_geom_torsion_atom_site_label_3
_geom_torsion_atom_site_label_4
_geom_torsion
C6 Pt1 C1 C2 -114.4(3)
C5 Pt1 C1 C2 -78.1(3)
I2 Pt1 C1 C2 -171.2(3)
I1 Pt1 C1 C2 77.2(3)
C2 Pt1 C1 C9 -116.0(5)
C6 Pt1 C1 C9 129.6(4)
C5 Pt1 C1 C9 165.9(4)
I2 Pt1 C1 C9 72.8(5)
I1 Pt1 C1 C9 -38.8(3)
C2 Pt1 C1 C8 116.7(4)
C6 Pt1 C1 C8 2.2(3)
C5 Pt1 C1 C8 38.6(3)
I2 Pt1 C1 C8 -54.6(5)
I1 Pt1 C1 C8 -166.2(3)
C9 C1 C2 C3 -157.0(4)
C8 C1 C2 C3 -1.0(7)
Pt1 C1 C2 C3 100.0(5)
C9 C1 C2 Pt1 103.0(4)
C8 C1 C2 Pt1 -101.0(4)
C6 Pt1 C2 C1 64.7(3)
C5 Pt1 C2 C1 98.8(3)
I2 Pt1 C2 C1 169.0(3)
I1 Pt1 C2 C1 -105.5(3)
C6 Pt1 C2 C3 -59.0(3)
C5 Pt1 C2 C3 -24.9(3)
C1 Pt1 C2 C3 -123.7(5)
I2 Pt1 C2 C3 45.3(7)
I1 Pt1 C2 C3 130.8(3)
C1 C2 C3 C4 -45.1(7)
Pt1 C2 C3 C4 38.3(5)
C2 C3 C4 C5 -32.4(6)
C3 C4 C5 C6 90.9(6)
C3 C4 C5 Pt1 9.1(5)
C2 Pt1 C5 C6 -112.0(3)
C1 Pt1 C5 C6 -76.2(3)
I2 Pt1 C5 C6 83.2(3)
I1 Pt1 C5 C6 176.2(2)
C2 Pt1 C5 C4 9.2(3)
C6 Pt1 C5 C4 121.2(5)
C1 Pt1 C5 C4 45.0(4)
I2 Pt1 C5 C4 -155.5(3)
I1 Pt1 C5 C4 -62.6(5)
C4 C5 C6 C7 -1.2(8)
Pt1 C5 C6 C7 102.5(5)
C4 C5 C6 Pt1 -103.7(5)
C2 Pt1 C6 C5 67.4(3)
C1 Pt1 C6 C5 100.3(3)
I2 Pt1 C6 C5 -96.8(3)
I1 Pt1 C6 C5 -171.7(5)
C2 Pt1 C6 C7 -54.0(4)
C5 Pt1 C6 C7 -121.4(5)
C1 Pt1 C6 C7 -21.1(4)
I2 Pt1 C6 C7 141.8(4)
I1 Pt1 C6 C7 66.9(8)
C5 C6 C7 C8 -44.1(7)
Pt1 C6 C7 C8 37.2(6)
C2 C1 C8 C7 93.6(5)
C9 C1 C8 C7 -108.9(5)
Pt1 C1 C8 C7 17.1(5)
C6 C7 C8 C1 -36.5(6)
C2 C1 C9 C10 -138.1(5)
C8 C1 C9 C10 64.3(5)
Pt1 C1 C9 C10 -60.8(5)
